data_2217502
loop_
_publ_author_name
'Fernandes, Philippe'
'Florence, Alastair J.'
'Fabbiani, Francesca'
'David, William I. F.'
'Shankland, Kenneth'

_publ_section_title
;
 Urea--<i>N,N</i>-dimethylacetamide (1/1)
;
_journal_coeditor_code GA2020
_journal_issue 2
_journal_name_full 'Acta Crystallographica Section E'
_journal_page_first o355
_journal_page_last o355
_journal_paper_doi 10.1107/S1600536807067232
_journal_volume 64
_journal_year 2008
_chemical_formula_iupac 'C4 H9 N O, C H4 N2 O'
_chemical_formula_moiety 'C4 H9 N O, C H4 N2 O'
_chemical_formula_sum 'C5 H13 N3 O2'
_chemical_formula_weight 147.18
_chemical_melting_point 406
_chemical_name_common urea--dimethylacetamide
_chemical_name_systematic
;
Diaminomethanal--N,N-dimethylacetamide solvate (1:1)
;
_space_group_IT_number 15
_symmetry_cell_setting monoclinic
_symmetry_space_group_name_Hall '-C 2yc'
_symmetry_space_group_name_H-M 'C 1 2/c 1'
_atom_sites_solution_hydrogens mixed
_atom_sites_solution_primary direct
_cell_angle_alpha 90
_cell_angle_beta 119.450(3)
_cell_angle_gamma 90
_cell_formula_units_Z 4
_cell_length_a 7.2770(3)
_cell_length_b 17.5394(9)
_cell_length_c 7.3789(4)
_cell_measurement_reflns_used 2218
_cell_measurement_temperature 120
_cell_measurement_theta_max 27
_cell_measurement_theta_min 3
_cell_volume 820.11(7)
_computing_cell_refinement 'DENZO (Otwinowski & Minor, 1997) and COLLECT (Hooft, 1998)'
_computing_data_collection 'COLLECT (Hooft, 1998)'
_computing_data_reduction 'DENZO (Otwinowski & Minor, 1997) and COLLECT (Hooft, 1998)'
_computing_molecular_graphics 'ORTEP-3 (Farrugia, 1997) and Mercury (Macrae <i>et al.</i>,  2006)'
_computing_publication_material 'enCIFer (Allen <i>et al.</i>,  2004) and publCIF (Westrip, 2007)'
_computing_structure_refinement 'CRYSTALS (Betteridge <i>et al.</i>,  2003)'
_computing_structure_solution 'SIR92 (Altomare <i>et al.</i>,  1994)'
_diffrn_ambient_temperature 120(2)
_diffrn_detector_area_resol_mean 9.091
_diffrn_measured_fraction_theta_full 0.995
_diffrn_measured_fraction_theta_max 0.978
_diffrn_measurement_device_type 'Bruker--Nonius KappaCCD'
_diffrn_measurement_method '\f & \w scans'
_diffrn_radiation_monochromator graphite
_diffrn_radiation_source 'Bruker-Nonius FR591 rotating anode'
_diffrn_radiation_type MoK\a
_diffrn_radiation_wavelength 0.71073
_diffrn_reflns_av_R_equivalents 0.048
_diffrn_reflns_limit_h_max 9
_diffrn_reflns_limit_h_min -9
_diffrn_reflns_limit_k_max 22
_diffrn_reflns_limit_k_min -22
_diffrn_reflns_limit_l_max 9
_diffrn_reflns_limit_l_min -9
_diffrn_reflns_number 5338
_diffrn_reflns_theta_full 25.669
_diffrn_reflns_theta_max 27.602
_diffrn_reflns_theta_min 3.418
_diffrn_standards_decay_% 0
_diffrn_standards_interval_time 0
_exptl_absorpt_coefficient_mu 0.092
_exptl_absorpt_correction_T_max 1
_exptl_absorpt_correction_T_min 0.867
_exptl_absorpt_correction_type multi-scan
_exptl_absorpt_process_details '(SADABS; Bruker, 2007)'
_exptl_crystal_colour colourless
_exptl_crystal_density_diffrn 1.192
_exptl_crystal_density_method 'not measured'
_exptl_crystal_description lath
_exptl_crystal_F_000 320
_exptl_crystal_size_max 0.40
_exptl_crystal_size_mid 0.12
_exptl_crystal_size_min 0.04
_refine_diff_density_max 0.31
_refine_diff_density_min -0.39
_refine_ls_extinction_method none
_refine_ls_goodness_of_fit_ref 0.8848
_refine_ls_hydrogen_treatment mixed
_refine_ls_matrix_type full
_refine_ls_number_parameters 63
_refine_ls_number_reflns 939
_refine_ls_number_restraints 0
_refine_ls_R_factor_all 0.0818
_refine_ls_R_factor_gt 0.0500
_refine_ls_shift/su_max 0.000129
_refine_ls_structure_factor_coef Fsqd
_refine_ls_weighting_details
;
Method= Modified Sheldrick
 w=1/[\s^2^(F^2^) + ( 0.07P)^2^]
 ,where P=(max(Fo^2^,0) + 2Fc^2^)/3
;
_refine_ls_weighting_scheme calc
_refine_ls_wR_factor_all 0.1496
_refine_ls_wR_factor_gt 0.1380
_refine_ls_wR_factor_ref 0.1496
_reflns_number_gt 552
_reflns_number_total 941
_reflns_threshold_expression I>2.0\s(I)
_cod_data_source_file ga2020.cif
_cod_data_source_block I
_cod_depositor_comments
;
The following automatic conversions were performed:

'_atom_sites_solution_hydrogens' value 'geom + difmap' was changed to
'mixed'.

Automatic conversion script
Id: cif_fix_values 6452 2018-10-05 10:23:21Z andrius 
;
_cod_original_sg_symbol_H-M 'C 2/c'
_cod_database_code 2217502
_cod_database_fobs_code 2217502

loop_
_symmetry_equiv_pos_as_xyz
x,y,z
-x,y,-z+1/2
-x,-y,-z
x,-y,z+1/2
x+1/2,y+1/2,z
-x+1/2,y+1/2,-z+1/2
-x+1/2,-y+1/2,-z
x+1/2,-y+1/2,z+1/2

loop_
_atom_site_type_symbol
_atom_site_label
_atom_site_fract_x
_atom_site_fract_y
_atom_site_fract_z
_atom_site_U_iso_or_equiv
_atom_site_adp_type
_atom_site_occupancy
_atom_site_disorder_assembly
_atom_site_disorder_group
C C1 0.0000 0.30587(14) 0.2500 0.0293 Uani 1.0000 . .
O O2 0.0000 0.23473(9) 0.2500 0.0380 Uani 1.0000 . .
N N3 0.1649(2) 0.34642(10) 0.3935(3) 0.0360 Uani 1.0000 . .
N N4 0.0668(4) 0.37977(18) 0.7962(5) 0.0347 Uani 0.5000 . .
C C6 0.2835(3) 0.40670(13) 0.9670(4) 0.0525 Uani 1.0000 . .
C C7 0.0000 0.29897(16) 0.7500 0.0508 Uani 1.0000 . .
C C8 -0.0735(5) 0.4351(2) 0.6946(6) 0.0347 Uani 0.5000 . .
O O9 0.0000 0.50307(11) 0.7500 0.0628 Uani 1.0000 . .
H H31 0.264(3) 0.3224(11) 0.499(4) 0.0365 Uiso 1.0000 . .
H H32 0.158(3) 0.3959(13) 0.393(3) 0.0360 Uiso 1.0000 . .
H H71 -0.1409 0.2969 0.6380 0.0608 Uiso 0.5000 . .
H H72 0.0074 0.2760 0.8696 0.0608 Uiso 0.5000 . .
H H73 0.0908 0.2732 0.7124 0.0608 Uiso 0.5000 . .
H H61 0.2880 0.4608 0.9665 0.0542 Uiso 0.5000 1 1
H H62 0.3056 0.3894 1.0980 0.0542 Uiso 0.5000 1 1
H H63 0.3889 0.3866 0.9409 0.0542 Uiso 0.5000 1 1
H H64 0.2827 0.3526 0.9657 0.0542 Uiso 0.5000 1 2
H H65 0.3108 0.4244 1.0994 0.0542 Uiso 0.5000 1 2
H H66 0.3885 0.4250 0.9377 0.0542 Uiso 0.5000 1 2

loop_
_atom_site_aniso_label
_atom_site_aniso_U_11
_atom_site_aniso_U_22
_atom_site_aniso_U_33
_atom_site_aniso_U_12
_atom_site_aniso_U_13
_atom_site_aniso_U_23
C1 0.0239(11) 0.0284(14) 0.0251(13) 0.0000 0.0038(10) 0.0000
O2 0.0315(9) 0.0245(10) 0.0342(11) 0.0000 -0.0022(8) 0.0000
N3 0.0289(8) 0.0261(9) 0.0325(10) -0.0009(6) -0.0006(7) 0.0011(7)
N4 0.0290(18) 0.0271(17) 0.038(2) 0.0003(11) 0.0085(16) -0.0020(14)
C6 0.0327(10) 0.0554(14) 0.0474(14) -0.0003(9) 0.0026(10) 0.0046(11)
C7 0.0663(19) 0.0236(14) 0.059(2) 0.0000 0.0286(17) 0.0000
C8 0.0332(19) 0.030(2) 0.031(2) -0.0004(14) 0.0084(16) 0.0008(16)
O9 0.0855(16) 0.0210(11) 0.0587(16) 0.0000 0.0176(13) 0.0000

loop_
_atom_type_symbol
_atom_type_scat_dispersion_real
_atom_type_scat_dispersion_imag
_atom_type_scat_source
C 0.0033 0.0016 'International Tables Vol C 4.2.6.8 and 6.1.1.4'
H 0.0000 0.0000 'International Tables Vol C 4.2.6.8 and 6.1.1.4'
N 0.0061 0.0033 'International Tables Vol C 4.2.6.8 and 6.1.1.4'
O 0.0106 0.0060 'International Tables Vol C 4.2.6.8 and 6.1.1.4'

loop_
_geom_angle_atom_site_label_1
_geom_angle_atom_site_label_2
_geom_angle_atom_site_label_3
_geom_angle_site_symmetry_1
_geom_angle_site_symmetry_3
_geom_angle
_geom_angle_publ_flag
C6 N4 C7 . . 124.9(2) no
C6 N4 C8 . . 115.5(3) no
C7 N4 C8 . . 119.4(3) no
C1 N3 H32 . . 119.8(14) no
H31 N3 H32 . . 120.7(19) no
C1 N3 H31 . . 118.4(14) no
N4 C8 C6 . 2_556 114.0(3) no
O9 C8 N4 . . 114.2(3) no
O9 C8 C6 . 2_556 131.8(3) no
N4 C6 H61 . . 109.00 no
N4 C6 H62 . . 109.00 no
N4 C6 H63 . . 109.00 no
N4 C6 H64 . . 72.00 no
H61 C6 H63 . . 110.00 no
H61 C6 H64 . . 178.00 no
H61 C6 H65 . . 72.00 no
H61 C6 H66 . . 68.00 no
N4 C6 H65 . . 124.00 no
N4 C6 H66 . . 122.00 no
H61 C6 H62 . . 110.00 no
H62 C6 H66 . . 126.00 no
C8 C6 H62 2_556 . 121.00 no
H63 C6 H64 . . 68.00 no
H63 C6 H65 . . 123.00 no
C8 C6 H63 2_556 . 125.00 no
H64 C6 H65 . . 110.00 no
H64 C6 H66 . . 110.00 no
C8 C6 H64 2_556 . 109.00 no
H65 C6 H66 . . 110.00 no
C8 C6 H65 2_556 . 109.00 no
C8 C6 H61 2_556 . 72.00 no
H62 C6 H63 . . 110.00 no
H62 C6 H64 . . 72.00 no
C8 C6 H66 2_556 . 109.00 no
N4 C7 H71 . 2_556 75.00 no
N4 C7 H72 . 2_556 119.00 no
N4 C7 H73 . . 109.00 no
H71 C7 H72 . . 110.00 no
H71 C7 H73 . . 110.00 no
N4 C7 H73 . 2_556 126.00 no
H71 C7 H71 . 2_556 176.00 no
H71 C7 H72 . 2_556 68.00 no
H71 C7 H73 . 2_556 68.00 no
H72 C7 H73 . . 110.00 no
N4 C7 H72 2_556 . 119.00 no
H71 C7 H72 2_556 . 68.00 no
N4 C7 H71 2_556 . 75.00 no
N4 C7 H73 2_556 . 126.00 no
H71 C7 H73 2_556 . 68.00 no
N4 C7 H71 2_556 2_556 109.00 no
N4 C7 H72 2_556 2_556 109.00 no
N4 C7 H73 2_556 2_556 109.00 no
H71 C7 H72 2_556 2_556 110.00 no
H71 C7 H73 2_556 2_556 110.00 no
N4 C7 H71 . . 109.00 no
N4 C7 H72 . . 109.00 no
O2 C1 N3 . . 121.84(12) no
O2 C1 N3 . 2_555 121.84(12) no
N3 C1 N3 . 2_555 116.3(2) no

loop_
_geom_bond_atom_site_label_1
_geom_bond_atom_site_label_2
_geom_bond_site_symmetry_2
_geom_bond_distance
_geom_bond_publ_flag
O9 C8 . 1.288(4) no
O9 C8 2_556 1.288(4) no
O2 C1 . 1.248(3) no
N4 C6 . 1.531(4) no
N4 C8 . 1.339(5) no
N4 C7 . 1.483(4) no
N3 C1 . 1.348(2) no
N3 H32 . 0.87(2) no
N3 H31 . 0.87(2) no
C6 C8 2_556 1.488(5) no
C6 H62 . 0.9500 no
C6 H63 . 0.9500 no
C6 H64 . 0.9500 no
C6 H65 . 0.9500 no
C6 H61 . 0.9500 no
C6 H66 . 0.9500 no
C7 H72 2_556 0.9500 no
C7 H73 2_556 0.9500 no
C7 H71 2_556 0.9500 no
C7 H71 . 0.9500 no
C7 H72 . 0.9500 no
C7 H73 . 0.9500 no

loop_
_geom_hbond_atom_site_label_D
_geom_hbond_atom_site_label_H
_geom_hbond_atom_site_label_A
_geom_hbond_site_symmetry_A
_geom_hbond_distance_DH
_geom_hbond_distance_HA
_geom_hbond_distance_DA
_geom_hbond_angle_DHA
_geom_hbond_publ_flag
N3 H31 O2 7_556 0.87(2) 2.06(2) 2.930(2) 180(3) yes
N3 H32 O9 3_566 0.87(2) 2.09(2) 2.878(3) 149.7(19) yes
